data_1515765
loop_
_publ_author_name
'Scales, Emma'
'Sorace, Lorenzo'
'Dei, Andrea'
'Caneschi, Andrea'
'Muryn, Christopher A.'
'Collison, David'
'McInnes, Eric J. L.'

_publ_section_title
;
 Low-valent vanadium catecholate clusters
;
_journal_issue 2
_journal_name_full 'Chemical Science'
_journal_page_first 221
_journal_paper_doi 10.1039/c0sc00142b
_journal_volume 1
_journal_year 2010
_chemical_formula_sum 'C62 H98 O13 V2'
_chemical_formula_weight 1153.28
_chemical_name_systematic
;
?
;
_space_group_IT_number 14
_symmetry_cell_setting monoclinic
_symmetry_space_group_name_Hall '-P 2ybc'
_symmetry_space_group_name_H-M 'P 1 21/c 1'
_atom_sites_solution_hydrogens geom
_atom_sites_solution_primary direct
_atom_sites_solution_secondary difmap
_audit_creation_method SHELXL-97
_cell_angle_alpha 90.00
_cell_angle_beta 95.249(2)
_cell_angle_gamma 90.00
_cell_formula_units_Z 2
_cell_length_a 13.7603(12)
_cell_length_b 11.8807(10)
_cell_length_c 20.3294(18)
_cell_measurement_reflns_used 9454
_cell_measurement_temperature 100(2)
_cell_measurement_theta_max 45.248
_cell_measurement_theta_min 4.533
_cell_volume 3309.6(5)
_computing_cell_refinement 'Bruker SMART'
_computing_data_collection 'Bruker SMART'
_computing_data_reduction 'Bruker SAINT'
_computing_molecular_graphics 'Bruker SHELXTL'
_computing_publication_material 'Bruker SHELXTL'
_computing_structure_refinement 'SHELXL-97 (Sheldrick, 1997)'
_computing_structure_solution 'SHELXS-97 (Sheldrick, 1990)'
_diffrn_ambient_temperature 100(2)
_diffrn_measured_fraction_theta_full 0.998
_diffrn_measured_fraction_theta_max 0.998
_diffrn_measurement_device_type 'CCD area detector'
_diffrn_measurement_method 'phi and omega scans'
_diffrn_radiation_monochromator graphite
_diffrn_radiation_source 'fine-focus sealed tube'
_diffrn_radiation_type MoK\a
_diffrn_radiation_wavelength 0.71073
_diffrn_reflns_av_R_equivalents 0.0572
_diffrn_reflns_av_sigmaI/netI 0.0814
_diffrn_reflns_limit_h_max 14
_diffrn_reflns_limit_h_min -14
_diffrn_reflns_limit_k_max 12
_diffrn_reflns_limit_k_min -12
_diffrn_reflns_limit_l_max 21
_diffrn_reflns_limit_l_min -17
_diffrn_reflns_number 12901
_diffrn_reflns_theta_full 21.98
_diffrn_reflns_theta_max 21.98
_diffrn_reflns_theta_min 1.99
_exptl_absorpt_coefficient_mu 0.338
_exptl_absorpt_correction_T_max 0.8710
_exptl_absorpt_correction_T_min 0.7977
_exptl_absorpt_correction_type multi-scan
_exptl_absorpt_process_details SADABS
_exptl_crystal_colour blue/black
_exptl_crystal_density_diffrn 1.157
_exptl_crystal_density_method 'not measured'
_exptl_crystal_description block
_exptl_crystal_F_000 1240
_exptl_crystal_size_max 0.70
_exptl_crystal_size_mid 0.51
_exptl_crystal_size_min 0.42
_refine_diff_density_max 1.435
_refine_diff_density_min -1.097
_refine_diff_density_rms 0.075
_refine_ls_extinction_method none
_refine_ls_goodness_of_fit_ref 0.985
_refine_ls_hydrogen_treatment constr
_refine_ls_matrix_type full
_refine_ls_number_parameters 405
_refine_ls_number_reflns 4046
_refine_ls_number_restraints 92
_refine_ls_restrained_S_all 1.020
_refine_ls_R_factor_all 0.0907
_refine_ls_R_factor_gt 0.0613
_refine_ls_shift/su_max 0.000
_refine_ls_shift/su_mean 0.000
_refine_ls_structure_factor_coef Fsqd
_refine_ls_weighting_details 'calc w=1/[\s^2^(Fo^2^)+(0.1287P)^2^+0.0000P] where P=(Fo^2^+2Fc^2^)/3'
_refine_ls_weighting_scheme calc
_refine_ls_wR_factor_gt 0.1712
_refine_ls_wR_factor_ref 0.1857
_reflns_number_gt 2638
_reflns_number_total 4046
_reflns_threshold_expression >2sigma(I)
_cod_data_source_file c0sc00142b.txt
_cod_data_source_block sadtest
_cod_depositor_comments
;
The following automatic conversions were performed:

'_refine_ls_hydrogen_treatment' value 'constrained' was replaced with
the value 'constr' as specified in the replacement file
'src/cod-tools/trunk/data/replacement-values/replacement_values.lst'.

Automatic conversion script
Id: cif_fix_values 5376 2017-05-30 11:51:03Z andrius 
;
_cod_original_sg_symbol_H-M P21/c
_cod_database_code 1515765

loop_
_symmetry_equiv_pos_as_xyz
'x, y, z'
'-x, y+1/2, -z+1/2'
'-x, -y, -z'
'x, -y-1/2, z-1/2'

loop_
_atom_site_label
_atom_site_type_symbol
_atom_site_fract_x
_atom_site_fract_y
_atom_site_fract_z
_atom_site_U_iso_or_equiv
_atom_site_adp_type
_atom_site_occupancy
_atom_site_symmetry_multiplicity
_atom_site_calc_flag
_atom_site_refinement_flags
_atom_site_disorder_assembly
_atom_site_disorder_group
V1 V 0.50689(6) 0.10112(7) 0.05116(4) 0.0226(3) Uani 1 1 d . . .
O1 O 0.5597(2) 0.0436(3) -0.03087(16) 0.0226(9) Uani 1 1 d . . .
O2 O 0.6195(2) 0.1895(3) 0.05045(17) 0.0250(9) Uani 1 1 d . . .
O3 O 0.6247(2) -0.0283(3) 0.10145(16) 0.0244(9) Uani 1 1 d . . .
O4 O 0.5031(2) 0.1177(3) 0.13990(17) 0.0221(9) Uani 1 1 d . . .
O5 O 0.4187(2) 0.1831(3) 0.02780(18) 0.0281(9) Uani 1 1 d . . .
C1 C 0.6543(4) 0.0759(4) -0.0364(3) 0.0218(13) Uani 1 1 d . . .
C2 C 0.6859(4) 0.1581(4) 0.0090(3) 0.0212(13) Uani 1 1 d . . .
C3 C 0.7808(4) 0.2020(4) 0.0095(3) 0.0248(14) Uani 1 1 d . . .
C4 C 0.8379(4) 0.1572(4) -0.0373(3) 0.0280(14) Uani 1 1 d . . .
H4 H 0.9010 0.1850 -0.0380 0.034 Uiso 1 1 calc R . .
C5 C 0.8081(4) 0.0747(4) -0.0829(3) 0.0285(14) Uani 1 1 d . . .
C6 C 0.7126(4) 0.0328(4) -0.0820(3) 0.0256(14) Uani 1 1 d . . .
H6 H 0.6893 -0.0228 -0.1116 0.031 Uiso 1 1 calc R . .
C7 C 0.8195(4) 0.2889(4) 0.0616(3) 0.0288(14) Uani 1 1 d . . .
C8 C 0.7501(4) 0.3893(4) 0.0625(3) 0.0376(16) Uani 1 1 d . . .
H8C H 0.7731 0.4399 0.0973 0.056 Uiso 1 1 calc R . .
H8A H 0.6860 0.3633 0.0698 0.056 Uiso 1 1 calc R . .
H8B H 0.7478 0.4279 0.0208 0.056 Uiso 1 1 calc R . .
C9 C 0.8297(4) 0.2322(5) 0.1299(3) 0.0362(16) Uani 1 1 d . . .
H9B H 0.8731 0.1690 0.1291 0.054 Uiso 1 1 calc R . .
H9A H 0.7669 0.2069 0.1407 0.054 Uiso 1 1 calc R . .
H9C H 0.8557 0.2852 0.1625 0.054 Uiso 1 1 calc R . .
C10 C 0.9196(4) 0.3346(5) 0.0482(3) 0.0380(16) Uani 1 1 d . . .
H10B H 0.9665 0.2745 0.0516 0.057 Uiso 1 1 calc R . .
H10C H 0.9392 0.3919 0.0800 0.057 Uiso 1 1 calc R . .
H10A H 0.9161 0.3660 0.0045 0.057 Uiso 1 1 calc R . .
C11 C 0.8726(4) 0.0302(5) -0.1346(3) 0.0354(15) Uani 1 1 d . . .
C12 C 0.9772(5) 0.0713(7) -0.1227(4) 0.079(3) Uani 1 1 d . . .
H12C H 1.0135 0.0467 -0.1582 0.119 Uiso 1 1 calc R . .
H12B H 1.0064 0.0412 -0.0818 0.119 Uiso 1 1 calc R . .
H12A H 0.9779 0.1520 -0.1207 0.119 Uiso 1 1 calc R . .
C13 C 0.8760(5) -0.0980(6) -0.1315(4) 0.076(3) Uani 1 1 d . . .
H13A H 0.8108 -0.1271 -0.1332 0.114 Uiso 1 1 calc R . .
H13B H 0.9119 -0.1211 -0.0910 0.114 Uiso 1 1 calc R . .
H13C H 0.9075 -0.1264 -0.1683 0.114 Uiso 1 1 calc R . .
C14 C 0.8305(5) 0.0650(7) -0.2027(3) 0.070(2) Uani 1 1 d . . .
H14A H 0.7651 0.0370 -0.2107 0.104 Uiso 1 1 calc R . .
H14C H 0.8698 0.0347 -0.2351 0.104 Uiso 1 1 calc R . .
H14B H 0.8299 0.1457 -0.2058 0.104 Uiso 1 1 calc R . .
C15 C 0.6434(4) 0.0075(4) 0.1655(2) 0.0211(13) Uani 1 1 d . . .
C16 C 0.5767(4) 0.0868(4) 0.1851(3) 0.0221(13) Uani 1 1 d . . .
C17 C 0.5871(4) 0.1334(4) 0.2492(3) 0.0265(14) Uani 1 1 d . . .
C18 C 0.6645(4) 0.0937(5) 0.2905(3) 0.0304(14) Uani 1 1 d . . .
H18 H 0.6733 0.1225 0.3331 0.036 Uiso 1 1 calc R . .
C19 C 0.7309(4) 0.0128(5) 0.2722(3) 0.0284(14) Uani 1 1 d . . .
C20 C 0.7193(4) -0.0280(4) 0.2084(3) 0.0252(13) Uani 1 1 d . . .
H20 H 0.7635 -0.0802 0.1945 0.030 Uiso 1 1 calc R . .
C21 C 0.5158(4) 0.2244(5) 0.2691(3) 0.0321(15) Uani 1 1 d . . .
C22 C 0.5206(4) 0.3269(4) 0.2235(3) 0.0406(16) Uani 1 1 d . . .
H22C H 0.5862 0.3553 0.2264 0.061 Uiso 1 1 calc R . .
H22B H 0.4776 0.3845 0.2368 0.061 Uiso 1 1 calc R . .
H22A H 0.5011 0.3051 0.1788 0.061 Uiso 1 1 calc R . .
C23 C 0.4114(4) 0.1778(5) 0.2647(3) 0.0421(17) Uani 1 1 d . . .
H23A H 0.3908 0.1590 0.2196 0.063 Uiso 1 1 calc R . .
H23B H 0.3684 0.2338 0.2799 0.063 Uiso 1 1 calc R . .
H23C H 0.4096 0.1117 0.2916 0.063 Uiso 1 1 calc R . .
C24 C 0.5432(5) 0.2635(6) 0.3408(3) 0.055(2) Uani 1 1 d . . .
H24B H 0.5392 0.2009 0.3703 0.082 Uiso 1 1 calc R . .
H24A H 0.4989 0.3214 0.3520 0.082 Uiso 1 1 calc R . .
H24C H 0.6086 0.2926 0.3448 0.082 Uiso 1 1 calc R . .
C25 C 0.8149(4) -0.0258(5) 0.3224(3) 0.0415(17) Uani 1 1 d . . .
C26 C 0.7710(6) -0.0770(7) 0.3821(3) 0.079(3) Uani 1 1 d . . .
H26B H 0.7324 -0.0214 0.4019 0.119 Uiso 1 1 calc R . .
H26C H 0.8225 -0.1020 0.4137 0.119 Uiso 1 1 calc R . .
H26A H 0.7305 -0.1399 0.3679 0.119 Uiso 1 1 calc R . .
C27 C 0.8807(5) 0.0764(6) 0.3425(4) 0.081(3) Uani 1 1 d . . .
H27B H 0.9090 0.1048 0.3043 0.122 Uiso 1 1 calc R . .
H27C H 0.9316 0.0536 0.3752 0.122 Uiso 1 1 calc R . .
H27A H 0.8422 0.1344 0.3603 0.122 Uiso 1 1 calc R . .
C28 C 0.8777(5) -0.1166(6) 0.2935(3) 0.053(2) Uani 1 1 d . . .
H28A H 0.8370 -0.1784 0.2779 0.080 Uiso 1 1 calc R . .
H28C H 0.9261 -0.1427 0.3270 0.080 Uiso 1 1 calc R . .
H28B H 0.9093 -0.0855 0.2574 0.080 Uiso 1 1 calc R . .
O1S O 0.7915(7) 0.7227(8) 0.0881(5) 0.0522(15) Uani 0.463(5) 1 d PDU A 1
H1S H 0.7459 0.6799 0.0776 0.078 Uiso 0.463(5) 1 calc PR A 1
C1S C 0.8096(13) 0.7922(12) 0.0322(7) 0.0416(15) Uani 0.463(5) 1 d PDU A 1
H1S1 H 0.7660 0.7728 -0.0063 0.050 Uiso 0.463(5) 1 calc PR A 1
H1S2 H 0.8765 0.7849 0.0215 0.050 Uiso 0.463(5) 1 calc PR A 1
C2S C 0.7899(8) 0.9062(8) 0.0556(6) 0.0268(17) Uani 0.463(5) 1 d PDU A 1
H2S1 H 0.7240 0.9103 0.0672 0.040 Uiso 0.463(5) 1 calc PR A 1
H2S2 H 0.7989 0.9595 0.0211 0.040 Uiso 0.463(5) 1 calc PR A 1
H2S3 H 0.8340 0.9232 0.0936 0.040 Uiso 0.463(5) 1 calc PR A 1
O1T O 0.7088(5) 0.7794(7) 0.0930(4) 0.0426(15) Uani 0.537(5) 1 d PDU A 2
H1T H 0.6703 0.7309 0.0785 0.064 Uiso 0.537(5) 1 calc PR A 2
C1T C 0.7880(10) 0.7911(13) 0.0488(7) 0.0416(14) Uani 0.537(5) 1 d PDU A 2
H1T1 H 0.8211 0.8627 0.0561 0.050 Uiso 0.537(5) 1 calc PR A 2
H1T2 H 0.7618 0.7869 0.0029 0.050 Uiso 0.537(5) 1 calc PR A 2
C2T C 0.8592(8) 0.6927(9) 0.0658(6) 0.0471(16) Uani 0.537(5) 1 d PDU A 2
H2T1 H 0.8764 0.6910 0.1127 0.071 Uiso 0.537(5) 1 calc PR A 2
H2T2 H 0.9170 0.7029 0.0434 0.071 Uiso 0.537(5) 1 calc PR A 2
H2T3 H 0.8284 0.6230 0.0521 0.071 Uiso 0.537(5) 1 calc PR A 2
O2S O 0.5886(7) 0.6088(8) 0.0402(6) 0.083(3) Uani 0.50 1 d PDU . .
C3S C 0.5047(16) 0.5334(19) 0.0423(11) 0.083(3) Uani 0.50 1 d PDU . .
C4S C 0.4826(17) 0.4576(19) -0.0142(12) 0.084(4) Uani 0.50 1 d PDU . .

loop_
_atom_site_aniso_label
_atom_site_aniso_U_11
_atom_site_aniso_U_22
_atom_site_aniso_U_33
_atom_site_aniso_U_23
_atom_site_aniso_U_13
_atom_site_aniso_U_12
V1 0.0190(6) 0.0258(6) 0.0225(6) -0.0018(4) -0.0005(4) -0.0023(4)
O1 0.017(2) 0.027(2) 0.023(2) -0.0014(16) 0.0001(16) -0.0069(17)
O2 0.018(2) 0.028(2) 0.029(2) -0.0037(17) 0.0011(17) -0.0023(17)
O3 0.025(2) 0.031(2) 0.017(2) -0.0034(16) -0.0039(17) 0.0009(17)
O4 0.017(2) 0.023(2) 0.026(2) -0.0026(16) 0.0009(17) -0.0007(16)
O5 0.019(2) 0.032(2) 0.033(2) 0.0002(18) -0.0027(17) 0.0007(17)
C1 0.018(3) 0.024(3) 0.022(3) 0.004(3) -0.004(3) -0.002(3)
C2 0.018(3) 0.024(3) 0.021(3) 0.003(3) -0.003(3) 0.002(3)
C3 0.020(3) 0.026(3) 0.028(3) 0.004(3) -0.002(3) 0.000(3)
C4 0.017(3) 0.033(3) 0.033(4) 0.003(3) 0.000(3) -0.006(3)
C5 0.021(3) 0.027(3) 0.037(4) 0.002(3) 0.001(3) -0.001(3)
C6 0.026(3) 0.026(3) 0.024(3) -0.002(3) -0.001(3) -0.006(3)
C7 0.022(3) 0.031(3) 0.033(4) -0.002(3) -0.001(3) -0.004(3)
C8 0.037(4) 0.029(3) 0.045(4) -0.006(3) -0.005(3) -0.005(3)
C9 0.034(4) 0.042(4) 0.030(4) -0.001(3) -0.012(3) -0.009(3)
C10 0.028(4) 0.044(4) 0.040(4) -0.003(3) -0.004(3) -0.013(3)
C11 0.027(3) 0.039(4) 0.042(4) -0.006(3) 0.010(3) -0.007(3)
C12 0.032(4) 0.119(7) 0.090(6) -0.044(5) 0.025(4) -0.016(5)
C13 0.065(5) 0.060(5) 0.110(7) -0.012(5) 0.046(5) 0.006(4)
C14 0.065(5) 0.106(6) 0.040(5) -0.008(4) 0.023(4) 0.012(5)
C15 0.024(3) 0.024(3) 0.015(3) 0.002(2) 0.001(3) -0.004(3)
C16 0.020(3) 0.023(3) 0.024(3) 0.003(3) 0.001(3) -0.005(3)
C17 0.032(3) 0.023(3) 0.024(4) -0.004(3) 0.003(3) -0.003(3)
C18 0.042(4) 0.034(3) 0.014(3) -0.007(3) -0.003(3) 0.000(3)
C19 0.035(4) 0.026(3) 0.023(4) 0.003(3) -0.005(3) -0.002(3)
C20 0.027(3) 0.023(3) 0.026(3) 0.000(3) 0.003(3) 0.003(3)
C21 0.038(4) 0.034(3) 0.024(4) -0.011(3) 0.000(3) 0.001(3)
C22 0.046(4) 0.025(3) 0.051(4) -0.007(3) 0.005(3) 0.004(3)
C23 0.043(4) 0.043(4) 0.042(4) -0.006(3) 0.013(3) 0.008(3)
C24 0.063(5) 0.062(5) 0.038(4) -0.020(4) -0.002(4) 0.023(4)
C25 0.052(4) 0.044(4) 0.026(4) 0.001(3) -0.011(3) 0.011(3)
C26 0.102(7) 0.102(6) 0.033(4) 0.017(4) -0.001(4) 0.052(5)
C27 0.075(6) 0.062(5) 0.094(7) -0.022(5) -0.063(5) 0.013(4)
C28 0.052(4) 0.064(5) 0.040(4) -0.003(3) -0.018(3) 0.017(4)
O1S 0.044(3) 0.055(3) 0.059(4) -0.003(3) 0.011(3) 0.006(3)
C1S 0.029(3) 0.051(3) 0.046(4) -0.010(3) 0.008(3) 0.009(3)
C2S 0.007(4) 0.048(3) 0.026(4) -0.009(3) 0.007(3) 0.007(3)
O1T 0.032(3) 0.051(3) 0.046(4) -0.003(3) 0.009(3) 0.006(3)
C1T 0.029(3) 0.052(3) 0.045(4) -0.007(3) 0.008(2) 0.007(3)
C2T 0.035(3) 0.053(3) 0.054(4) -0.007(3) 0.010(3) 0.010(3)
O2S 0.059(5) 0.046(5) 0.141(10) -0.021(6) 0.000(6) 0.001(4)
C3S 0.059(5) 0.047(5) 0.142(10) -0.021(6) -0.001(6) 0.000(4)
C4S 0.060(5) 0.047(5) 0.143(10) -0.021(6) -0.002(6) 0.000(4)

loop_
_atom_type_symbol
_atom_type_description
_atom_type_scat_dispersion_real
_atom_type_scat_dispersion_imag
_atom_type_scat_source
C C 0.0033 0.0016 'International Tables Vol C Tables 4.2.6.8 and 6.1.1.4'
O O 0.0106 0.0060 'International Tables Vol C Tables 4.2.6.8 and 6.1.1.4'
V V 0.3005 0.5294 'International Tables Vol C Tables 4.2.6.8 and 6.1.1.4'
H H 0.0000 0.0000 'International Tables Vol C Tables 4.2.6.8 and 6.1.1.4'

loop_
_geom_angle_atom_site_label_1
_geom_angle_atom_site_label_2
_geom_angle_atom_site_label_3
_geom_angle
_geom_angle_site_symmetry_1
_geom_angle_site_symmetry_3
O5 V1 O4 98.01(17) . .
O5 V1 O2 105.24(16) . .
O4 V1 O2 92.61(15) . .
O5 V1 O1 98.27(16) . 3_655
O4 V1 O1 104.28(15) . 3_655
O2 V1 O1 148.78(15) . 3_655
O5 V1 O1 106.55(17) . .
O4 V1 O1 155.39(15) . .
O2 V1 O1 79.68(14) . .
O1 V1 O1 74.07(15) 3_655 .
O5 V1 O3 170.64(16) . .
O4 V1 O3 74.10(13) . .
O2 V1 O3 80.51(13) . .
O1 V1 O3 79.22(12) 3_655 .
O1 V1 O3 81.56(13) . .
C1 O1 V1 130.7(3) . 3_655
C1 O1 V1 113.2(3) . .
V1 O1 V1 105.94(15) 3_655 .
C2 O2 V1 117.2(3) . .
C15 O3 V1 105.4(3) . .
C16 O4 V1 123.7(3) . .
O1 C1 C6 124.5(5) . .
O1 C1 C2 112.6(5) . .
C6 C1 C2 122.9(5) . .
O2 C2 C1 114.9(4) . .
O2 C2 C3 125.0(5) . .
C1 C2 C3 120.1(5) . .
C4 C3 C2 115.7(5) . .
C4 C3 C7 123.0(5) . .
C2 C3 C7 121.1(5) . .
C5 C4 C3 125.2(5) . .
C5 C4 H4 117.4 . .
C3 C4 H4 117.4 . .
C4 C5 C6 117.4(5) . .
C4 C5 C11 123.3(5) . .
C6 C5 C11 119.2(5) . .
C1 C6 C5 118.6(5) . .
C1 C6 H6 120.7 . .
C5 C6 H6 120.7 . .
C8 C7 C10 107.4(4) . .
C8 C7 C9 109.7(5) . .
C10 C7 C9 107.9(4) . .
C8 C7 C3 110.8(4) . .
C10 C7 C3 112.1(5) . .
C9 C7 C3 109.0(4) . .
C7 C8 H8C 109.5 . .
C7 C8 H8A 109.5 . .
H8C C8 H8A 109.5 . .
C7 C8 H8B 109.5 . .
H8C C8 H8B 109.5 . .
H8A C8 H8B 109.5 . .
C7 C9 H9B 109.5 . .
C7 C9 H9A 109.5 . .
H9B C9 H9A 109.5 . .
C7 C9 H9C 109.5 . .
H9B C9 H9C 109.5 . .
H9A C9 H9C 109.5 . .
C7 C10 H10B 109.5 . .
C7 C10 H10C 109.5 . .
H10B C10 H10C 109.5 . .
C7 C10 H10A 109.5 . .
H10B C10 H10A 109.5 . .
H10C C10 H10A 109.5 . .
C14 C11 C12 109.6(6) . .
C14 C11 C13 108.7(6) . .
C12 C11 C13 106.8(6) . .
C14 C11 C5 109.7(5) . .
C12 C11 C5 112.4(5) . .
C13 C11 C5 109.5(5) . .
C11 C12 H12C 109.5 . .
C11 C12 H12B 109.5 . .
H12C C12 H12B 109.5 . .
C11 C12 H12A 109.5 . .
H12C C12 H12A 109.5 . .
H12B C12 H12A 109.5 . .
C11 C13 H13A 109.5 . .
C11 C13 H13B 109.5 . .
H13A C13 H13B 109.5 . .
C11 C13 H13C 109.5 . .
H13A C13 H13C 109.5 . .
H13B C13 H13C 109.5 . .
C11 C14 H14A 109.5 . .
C11 C14 H14C 109.5 . .
H14A C14 H14C 109.5 . .
C11 C14 H14B 109.5 . .
H14A C14 H14B 109.5 . .
H14C C14 H14B 109.5 . .
C20 C15 O3 125.2(5) . .
C20 C15 C16 120.7(5) . .
O3 C15 C16 114.1(4) . .
O4 C16 C15 117.3(4) . .
O4 C16 C17 121.7(5) . .
C15 C16 C17 120.9(5) . .
C18 C17 C16 115.8(5) . .
C18 C17 C21 123.8(5) . .
C16 C17 C21 120.4(5) . .
C17 C18 C19 124.1(5) . .
C17 C18 H18 117.9 . .
C19 C18 H18 117.9 . .
C20 C19 C18 118.0(5) . .
C20 C19 C25 122.2(5) . .
C18 C19 C25 119.8(5) . .
C15 C20 C19 120.5(5) . .
C15 C20 H20 119.8 . .
C19 C20 H20 119.8 . .
C23 C21 C22 110.0(5) . .
C23 C21 C17 110.3(4) . .
C22 C21 C17 109.6(5) . .
C23 C21 C24 108.1(5) . .
C22 C21 C24 108.1(5) . .
C17 C21 C24 110.7(5) . .
C21 C22 H22C 109.5 . .
C21 C22 H22B 109.5 . .
H22C C22 H22B 109.5 . .
C21 C22 H22A 109.5 . .
H22C C22 H22A 109.5 . .
H22B C22 H22A 109.5 . .
C21 C23 H23A 109.5 . .
C21 C23 H23B 109.5 . .
H23A C23 H23B 109.5 . .
C21 C23 H23C 109.5 . .
H23A C23 H23C 109.5 . .
H23B C23 H23C 109.5 . .
C21 C24 H24B 109.5 . .
C21 C24 H24A 109.5 . .
H24B C24 H24A 109.5 . .
C21 C24 H24C 109.5 . .
H24B C24 H24C 109.5 . .
H24A C24 H24C 109.5 . .
C26 C25 C28 107.5(5) . .
C26 C25 C19 108.4(5) . .
C28 C25 C19 111.7(5) . .
C26 C25 C27 111.6(6) . .
C28 C25 C27 108.5(6) . .
C19 C25 C27 109.1(5) . .
C25 C26 H26B 109.5 . .
C25 C26 H26C 109.5 . .
H26B C26 H26C 109.5 . .
C25 C26 H26A 109.5 . .
H26B C26 H26A 109.5 . .
H26C C26 H26A 109.5 . .
C25 C27 H27B 109.5 . .
C25 C27 H27C 109.5 . .
H27B C27 H27C 109.5 . .
C25 C27 H27A 109.5 . .
H27B C27 H27A 109.5 . .
H27C C27 H27A 109.5 . .
C25 C28 H28A 109.5 . .
C25 C28 H28C 109.5 . .
H28A C28 H28C 109.5 . .
C25 C28 H28B 109.5 . .
H28A C28 H28B 109.5 . .
H28C C28 H28B 109.5 . .
O1S C1S C2S 102.9(10) . .
O1S C1S H1S1 111.2 . .
C2S C1S H1S1 111.2 . .
O1S C1S H1S2 111.2 . .
C2S C1S H1S2 111.2 . .
H1S1 C1S H1S2 109.1 . .
C1T O1T H1T 109.5 . .
O1T C1T C2T 106.2(10) . .
O1T C1T H1T1 110.5 . .
C2T C1T H1T1 110.5 . .
O1T C1T H1T2 110.5 . .
C2T C1T H1T2 110.5 . .
H1T1 C1T H1T2 108.7 . .
C1T C2T H2T1 109.5 . .
C1T C2T H2T2 109.5 . .
H2T1 C2T H2T2 109.5 . .
C1T C2T H2T3 109.5 . .
H2T1 C2T H2T3 109.5 . .
H2T2 C2T H2T3 109.5 . .
C4S O2S C3S 25.1(16) 3_665 .
C4S C3S O2S 65(3) 3_665 .
C4S C3S C4S 56(3) 3_665 .
O2S C3S C4S 117.3(14) . .
C4S C3S C3S 40(3) 3_665 3_665
O2S C3S C3S 102.7(15) . 3_665
C4S C3S C3S 15.9(10) . 3_665
C3S C4S C4S 99(4) 3_665 3_665
C3S C4S O2S 90(4) 3_665 3_665
C4S C4S O2S 155(3) 3_665 3_665
C3S C4S C3S 124(3) 3_665 .
C4S C4S C3S 24.7(17) 3_665 .
O2S C4S C3S 140.1(16) 3_665 .

loop_
_geom_bond_atom_site_label_1
_geom_bond_atom_site_label_2
_geom_bond_distance
_geom_bond_site_symmetry_2
V1 O5 1.594(3) .
V1 O4 1.820(3) .
V1 O2 1.873(3) .
V1 O1 1.975(3) 3_655
V1 O1 1.999(3) .
V1 O3 2.395(3) .
O1 C1 1.371(6) .
O1 V1 1.975(3) 3_655
O2 C2 1.352(6) .
O3 C15 1.372(6) .
O4 C16 1.354(6) .
C1 C6 1.379(7) .
C1 C2 1.386(7) .
C2 C3 1.405(7) .
C3 C4 1.394(7) .
C3 C7 1.538(7) .
C4 C5 1.386(7) .
C4 H4 0.9300 .
C5 C6 1.406(7) .
C5 C11 1.530(8) .
C6 H6 0.9300 .
C7 C8 1.529(7) .
C7 C10 1.529(7) .
C7 C9 1.538(7) .
C8 H8C 0.9600 .
C8 H8A 0.9600 .
C8 H8B 0.9600 .
C9 H9B 0.9600 .
C9 H9A 0.9600 .
C9 H9C 0.9600 .
C10 H10B 0.9600 .
C10 H10C 0.9600 .
C10 H10A 0.9600 .
C11 C14 1.509(9) .
C11 C12 1.519(8) .
C11 C13 1.524(9) .
C12 H12C 0.9600 .
C12 H12B 0.9600 .
C12 H12A 0.9600 .
C13 H13A 0.9600 .
C13 H13B 0.9600 .
C13 H13C 0.9600 .
C14 H14A 0.9600 .
C14 H14C 0.9600 .
C14 H14B 0.9600 .
C15 C20 1.364(7) .
C15 C16 1.398(7) .
C16 C17 1.411(7) .
C17 C18 1.378(7) .
C17 C21 1.538(7) .
C18 C19 1.399(7) .
C18 H18 0.9300 .
C19 C20 1.380(7) .
C19 C25 1.541(7) .
C20 H20 0.9300 .
C21 C23 1.535(8) .
C21 C22 1.536(8) .
C21 C24 1.544(8) .
C22 H22C 0.9600 .
C22 H22B 0.9600 .
C22 H22A 0.9600 .
C23 H23A 0.9600 .
C23 H23B 0.9600 .
C23 H23C 0.9600 .
C24 H24B 0.9600 .
C24 H24A 0.9600 .
C24 H24C 0.9600 .
C25 C26 1.530(9) .
C25 C28 1.533(8) .
C25 C27 1.547(9) .
C26 H26B 0.9600 .
C26 H26C 0.9600 .
C26 H26A 0.9600 .
C27 H27B 0.9600 .
C27 H27C 0.9600 .
C27 H27A 0.9600 .
C28 H28A 0.9600 .
C28 H28C 0.9600 .
C28 H28B 0.9600 .
O1S C1S 1.443(12) .
O1S H1S 0.8200 .
C1S C2S 1.468(16) .
C1S H1S1 0.9700 .
C1S H1S2 0.9700 .
C2S H2S1 0.9600 .
C2S H2S2 0.9600 .
C2S H2S3 0.9600 .
O1T C1T 1.481(12) .
O1T H1T 0.8200 .
C1T C2T 1.544(16) .
C1T H1T1 0.9700 .
C1T H1T2 0.9700 .
C2T H2T1 0.9600 .
C2T H2T2 0.9600 .
C2T H2T3 0.9600 .
O2S C4S 1.33(2) 3_665
O2S C3S 1.464(16) .
C3S C4S 0.62(4) 3_665
C3S C4S 1.471(15) .
C3S C3S 1.89(4) 3_665
C4S C3S 0.62(4) 3_665
C4S C4S 1.24(4) 3_665
C4S O2S 1.33(2) 3_665

loop_
_geom_hbond_atom_site_label_D
_geom_hbond_atom_site_label_H
_geom_hbond_atom_site_label_A
_geom_hbond_distance_DH
_geom_hbond_distance_HA
_geom_hbond_distance_DA
_geom_hbond_angle_DHA
O1S H1S O2S 0.82 2.38 3.175(13) 162.5
O1T H1T O2S 0.82 1.95 2.771(12) 174.8
